data_4087873
loop_
_publ_author_name
'Koshti, Vijay S.'
'Mote, Nilesh R.'
'Gonnade, Rajesh G.'
'Chikkali, Samir H.'

_publ_section_title
;
 Highly Enantioselective Pd-Catalyzed Synthesis of P-Stereogenic
 Supramolecular Phosphines, Self-Assembly, and Implication
;
_journal_issue 20
_journal_name_full Organometallics
_journal_page_first 4802
_journal_paper_doi 10.1021/acs.organomet.5b00664
_journal_volume 34
_journal_year 2015
_chemical_formula_moiety 'C15 H29 I N4 O2 Pd S'
_chemical_formula_sum 'C15 H29 I N4 O2 Pd S'
_chemical_formula_weight 562.78
_space_group_IT_number 14
_space_group_name_Hall '-P 2ybc'
_space_group_name_H-M_alt 'P 1 21/c 1'
_symmetry_cell_setting monoclinic
_symmetry_space_group_name_H-M 'P 1 21/c 1'
_atom_sites_solution_hydrogens geom
_atom_sites_solution_primary direct
_atom_sites_solution_secondary difmap
_audit_creation_method SHELXL-97
_cell_angle_alpha 90.00
_cell_angle_beta 110.066(2)
_cell_angle_gamma 90.00
_cell_formula_units_Z 4
_cell_length_a 15.7782(4)
_cell_length_b 8.3688(2)
_cell_length_c 17.7446(4)
_cell_measurement_reflns_used 3837
_cell_measurement_temperature 296(2)
_cell_measurement_theta_max 23.01
_cell_measurement_theta_min 2.36
_cell_volume 2200.85(10)
_computing_cell_refinement 'Bruker SAINT'
_computing_data_collection 'Bruker APEX2'
_computing_data_reduction 'Bruker SAINT'
_computing_molecular_graphics 'Bruker SHELXTL'
_computing_publication_material 'Bruker SHELXTL'
_computing_structure_refinement 'SHELXL-97 (Sheldrick, 2008)'
_computing_structure_solution 'SHELXS-97 (Sheldrick, 2008)'
_diffrn_ambient_temperature 296(2)
_diffrn_measured_fraction_theta_full 0.999
_diffrn_measured_fraction_theta_max 0.999
_diffrn_measurement_device_type 'Bruker APEX-II CCD'
_diffrn_measurement_method '\f and \w scans'
_diffrn_radiation_monochromator graphite
_diffrn_radiation_source 'fine-focus sealed tube'
_diffrn_radiation_type MoK\a
_diffrn_radiation_wavelength 0.71073
_diffrn_reflns_av_R_equivalents 0.0569
_diffrn_reflns_av_sigmaI/netI 0.0481
_diffrn_reflns_limit_h_max 18
_diffrn_reflns_limit_h_min -18
_diffrn_reflns_limit_k_max 9
_diffrn_reflns_limit_k_min -9
_diffrn_reflns_limit_l_max 21
_diffrn_reflns_limit_l_min -21
_diffrn_reflns_number 16460
_diffrn_reflns_theta_full 25.00
_diffrn_reflns_theta_max 25.00
_diffrn_reflns_theta_min 2.36
_exptl_absorpt_coefficient_mu 2.355
_exptl_absorpt_correction_T_max 0.6376
_exptl_absorpt_correction_T_min 0.4929
_exptl_absorpt_correction_type multi-scan
_exptl_absorpt_process_details SADABS,(BRUKER,2006)
_exptl_crystal_colour COLOURLESS
_exptl_crystal_density_diffrn 1.698
_exptl_crystal_density_method 'not measured'
_exptl_crystal_description BLOCK
_exptl_crystal_F_000 1112
_exptl_crystal_size_max 0.35
_exptl_crystal_size_mid 0.26
_exptl_crystal_size_min 0.21
_refine_diff_density_max 1.413
_refine_diff_density_min -0.813
_refine_diff_density_rms 0.100
_refine_ls_extinction_method none
_refine_ls_goodness_of_fit_ref 1.014
_refine_ls_hydrogen_treatment mixed
_refine_ls_matrix_type full
_refine_ls_number_parameters 235
_refine_ls_number_reflns 3862
_refine_ls_number_restraints 0
_refine_ls_restrained_S_all 1.014
_refine_ls_R_factor_all 0.0657
_refine_ls_R_factor_gt 0.0456
_refine_ls_shift/su_max 0.001
_refine_ls_shift/su_mean 0.000
_refine_ls_structure_factor_coef Fsqd
_refine_ls_weighting_details 'calc w=1/[\s^2^(Fo^2^)+(0.0264P)^2^+8.4458P] where P=(Fo^2^+2Fc^2^)/3'
_refine_ls_weighting_scheme calc
_refine_ls_wR_factor_gt 0.0923
_refine_ls_wR_factor_ref 0.1014
_reflns_number_gt 2928
_reflns_number_total 3862
_reflns_threshold_expression >2sigma(I)
_cod_data_source_file om5b00664_si_002.cif
_cod_data_source_block vsr_15
_cod_depositor_comments
;
The following automatic conversions were performed:

data item '_exptl_absorpt_correction_type' value 'MULTI-SCAN' was
changed to 'multi-scan' in accordance with the
/home/saulius/struct/COD-crude-data/automatic-downloads/DataCite-retrospective/ACS/depositions/lib/dictionaries/cif_core.dic
dictionary named 'cif_core.dic' version 2.4.2 last updated on
2011-04-26.

data item '_symmetry_cell_setting' value 'Monoclinic' was changed to
'monoclinic' in accordance with the
/home/saulius/struct/COD-crude-data/automatic-downloads/DataCite-retrospective/ACS/depositions/lib/dictionaries/cif_core.dic
dictionary named 'cif_core.dic' version 2.4.2 last updated on
2011-04-26.

Automatic conversion script
Id: cif_fix_values 6909 2019-04-08 15:41:33Z antanas 
;
_cod_original_cell_volume 2200.85(9)
_cod_original_sg_symbol_H-M 'P2(1)/c  '
_cod_database_code 4087873

loop_
_symmetry_equiv_pos_as_xyz
'x, y, z'
'-x, y+1/2, -z+1/2'
'-x, -y, -z'
'x, -y-1/2, z-1/2'

loop_
_atom_site_label
_atom_site_type_symbol
_atom_site_fract_x
_atom_site_fract_y
_atom_site_fract_z
_atom_site_U_iso_or_equiv
_atom_site_adp_type
_atom_site_occupancy
_atom_site_symmetry_multiplicity
_atom_site_calc_flag
_atom_site_refinement_flags
Pd1 Pd 0.67290(3) 0.90760(6) 0.82249(3) 0.04629(16) Uani 1 1 d .
I1 I 0.61511(4) 1.16086(6) 0.73835(3) 0.06632(18) Uani 1 1 d .
S1 S 0.07524(17) 0.9381(3) 0.19372(13) 0.0883(7) Uani 1 1 d .
O1 O 0.9204(3) 1.3271(6) 0.9727(3) 0.0660(14) Uani 1 1 d .
O2 O 0.0711(4) 0.9943(7) 0.2722(3) 0.0895(18) Uani 1 1 d .
N1 N 0.6643(4) 0.7530(8) 0.7195(4) 0.0693(18) Uani 1 1 d .
N2 N 0.7152(4) 0.6956(7) 0.8902(4) 0.0735(19) Uani 1 1 d .
N3 N 0.8580(4) 1.2918(7) 1.0695(3) 0.0489(14) Uani 1 1 d .
N4 N 0.9898(4) 1.4311(8) 1.0955(4) 0.0617(17) Uani 1 1 d .
C1 C 0.7348(6) 0.7917(13) 0.6865(6) 0.111(4) Uani 1 1 d .
H1A H 0.7923 0.7935 0.7289 0.167 Uiso 1 1 calc R
H1B H 0.7229 0.8947 0.6612 0.167 Uiso 1 1 calc R
H1C H 0.7355 0.7124 0.6476 0.167 Uiso 1 1 calc R
C2 C 0.5765(6) 0.7611(13) 0.6509(5) 0.107(3) Uani 1 1 d .
H2A H 0.5761 0.6826 0.6114 0.160 Uiso 1 1 calc R
H2B H 0.5694 0.8656 0.6272 0.160 Uiso 1 1 calc R
H2C H 0.5277 0.7404 0.6703 0.160 Uiso 1 1 calc R
C3 C 0.6697(9) 0.5953(12) 0.7498(7) 0.123(4) Uani 1 1 d .
H3A H 0.6886 0.5243 0.7153 0.148 Uiso 1 1 calc R
H3B H 0.6101 0.5619 0.7477 0.148 Uiso 1 1 calc R
C4 C 0.7313(7) 0.5787(11) 0.8308(7) 0.128(5) Uani 1 1 d .
H4D H 0.7923 0.5932 0.8310 0.153 Uiso 1 1 calc R
H4E H 0.7267 0.4708 0.8490 0.153 Uiso 1 1 calc R
C5 C 0.6452(7) 0.6363(11) 0.9203(7) 0.122(4) Uani 1 1 d .
H5A H 0.6604 0.5302 0.9411 0.183 Uiso 1 1 calc R
H5B H 0.5882 0.6344 0.8772 0.183 Uiso 1 1 calc R
H5C H 0.6413 0.7055 0.9621 0.183 Uiso 1 1 calc R
C6 C 0.8004(6) 0.7129(11) 0.9581(6) 0.117(4) Uani 1 1 d .
H6A H 0.8192 0.6104 0.9823 0.175 Uiso 1 1 calc R
H6B H 0.7916 0.7845 0.9970 0.175 Uiso 1 1 calc R
H6C H 0.8460 0.7551 0.9391 0.175 Uiso 1 1 calc R
C7 C 0.7663(4) 1.1207(7) 0.9582(3) 0.0413(14) Uani 1 1 d .
H7 H 0.8128 1.1174 0.9372 0.050 Uiso 1 1 calc R
C8 C 0.7772(4) 1.2073(7) 1.0267(3) 0.0425(14) Uani 1 1 d .
C9 C 0.7092(4) 1.2140(8) 1.0591(4) 0.0496(16) Uani 1 1 d .
H9 H 0.7166 1.2729 1.1054 0.059 Uiso 1 1 calc R
C10 C 0.6300(5) 1.1319(9) 1.0216(4) 0.0605(19) Uani 1 1 d .
H10 H 0.5839 1.1354 1.0430 0.073 Uiso 1 1 calc R
C11 C 0.6183(4) 1.0442(8) 0.9524(4) 0.0497(16) Uani 1 1 d .
H11 H 0.5645 0.9897 0.9279 0.060 Uiso 1 1 calc R
C12 C 0.6858(4) 1.0371(7) 0.9195(4) 0.0417(14) Uani 1 1 d .
C13 C 0.9219(4) 1.3490(7) 1.0413(4) 0.0473(15) Uani 1 1 d .
C14 C -0.0344(7) 0.8814(13) 0.1368(6) 0.127(4) Uani 1 1 d .
H14A H -0.0533 0.7956 0.1632 0.191 Uiso 1 1 calc R
H14B H -0.0360 0.8465 0.0848 0.191 Uiso 1 1 calc R
H14C H -0.0743 0.9708 0.1309 0.191 Uiso 1 1 calc R
C15 C 0.1220(6) 0.7491(11) 0.2133(5) 0.092(3) Uani 1 1 d .
H15A H 0.1832 0.7570 0.2492 0.139 Uiso 1 1 calc R
H15B H 0.1211 0.7004 0.1640 0.139 Uiso 1 1 calc R
H15C H 0.0878 0.6850 0.2374 0.139 Uiso 1 1 calc R
H4A H 0.977(4) 1.458(8) 1.137(4) 0.05(2) Uiso 1 1 d .
H4B H 1.027(6) 1.493(12) 1.081(5) 0.12(4) Uiso 1 1 d .
H3N H 0.858(4) 1.325(8) 1.112(4) 0.05(2) Uiso 1 1 d .

loop_
_atom_site_aniso_label
_atom_site_aniso_U_11
_atom_site_aniso_U_22
_atom_site_aniso_U_33
_atom_site_aniso_U_23
_atom_site_aniso_U_13
_atom_site_aniso_U_12
Pd1 0.0410(3) 0.0420(3) 0.0527(3) -0.0121(2) 0.0120(2) -0.0080(2)
I1 0.0813(4) 0.0630(3) 0.0555(3) 0.0061(2) 0.0247(2) -0.0114(3)
S1 0.1055(18) 0.1106(19) 0.0544(12) -0.0138(12) 0.0346(12) -0.0102(15)
O1 0.073(3) 0.083(4) 0.051(3) -0.030(3) 0.033(2) -0.034(3)
O2 0.117(5) 0.106(5) 0.057(3) -0.024(3) 0.044(3) -0.017(4)
N1 0.075(4) 0.060(4) 0.080(4) -0.031(3) 0.034(4) -0.023(3)
N2 0.070(4) 0.038(3) 0.089(5) -0.008(3) -0.004(4) 0.007(3)
N3 0.059(4) 0.056(4) 0.034(3) -0.010(3) 0.019(3) -0.015(3)
N4 0.060(4) 0.077(5) 0.048(4) -0.017(3) 0.018(3) -0.026(3)
C1 0.097(7) 0.128(9) 0.134(9) -0.071(7) 0.072(7) -0.046(6)
C2 0.094(7) 0.136(9) 0.087(6) -0.059(6) 0.027(5) -0.035(6)
C3 0.185(12) 0.066(7) 0.124(9) -0.043(6) 0.061(9) -0.021(7)
C4 0.114(8) 0.056(6) 0.156(10) -0.049(6) -0.027(7) 0.032(5)
C5 0.116(9) 0.077(7) 0.149(10) 0.053(7) 0.014(7) -0.012(6)
C6 0.102(7) 0.071(6) 0.115(8) -0.016(5) -0.043(6) 0.026(5)
C7 0.040(3) 0.043(4) 0.044(3) -0.001(3) 0.018(3) 0.000(3)
C8 0.046(4) 0.046(4) 0.036(3) 0.006(3) 0.014(3) 0.001(3)
C9 0.056(4) 0.059(4) 0.038(3) -0.003(3) 0.021(3) 0.002(3)
C10 0.054(4) 0.084(5) 0.053(4) 0.004(4) 0.031(3) 0.004(4)
C11 0.041(4) 0.055(4) 0.054(4) 0.006(3) 0.017(3) -0.005(3)
C12 0.040(3) 0.037(3) 0.047(3) 0.001(3) 0.013(3) 0.003(3)
C13 0.048(4) 0.045(4) 0.045(4) -0.008(3) 0.010(3) -0.007(3)
C14 0.113(8) 0.136(10) 0.105(8) -0.037(7) 0.003(6) 0.032(7)
C15 0.102(7) 0.100(7) 0.067(5) -0.027(5) 0.018(5) 0.006(6)

loop_
_atom_type_symbol
_atom_type_description
_atom_type_scat_dispersion_real
_atom_type_scat_dispersion_imag
_atom_type_scat_source
C C 0.0033 0.0016 'International Tables Vol C Tables 4.2.6.8 and 6.1.1.4'
H H 0.0000 0.0000 'International Tables Vol C Tables 4.2.6.8 and 6.1.1.4'
N N 0.0061 0.0033 'International Tables Vol C Tables 4.2.6.8 and 6.1.1.4'
O O 0.0106 0.0060 'International Tables Vol C Tables 4.2.6.8 and 6.1.1.4'
Pd Pd -0.9988 1.0072 'International Tables Vol C Tables 4.2.6.8 and 6.1.1.4'
I I -0.4742 1.8119 'International Tables Vol C Tables 4.2.6.8 and 6.1.1.4'
S S 0.1246 0.1234 'International Tables Vol C Tables 4.2.6.8 and 6.1.1.4'

loop_
_geom_angle_atom_site_label_1
_geom_angle_atom_site_label_2
_geom_angle_atom_site_label_3
_geom_angle
C12 Pd1 N2 92.7(2)
C12 Pd1 N1 176.5(3)
N2 Pd1 N1 84.1(3)
C12 Pd1 I1 87.93(17)
N2 Pd1 I1 177.73(18)
N1 Pd1 I1 95.38(19)
O2 S1 C14 105.9(5)
O2 S1 C15 104.7(4)
C14 S1 C15 97.9(5)
C3 N1 C1 113.8(8)
C3 N1 C2 105.6(8)
C1 N1 C2 106.5(7)
C3 N1 Pd1 104.7(6)
C1 N1 Pd1 111.3(5)
C2 N1 Pd1 115.0(5)
C6 N2 C5 109.1(8)
C6 N2 C4 107.9(7)
C5 N2 C4 111.1(8)
C6 N2 Pd1 113.7(5)
C5 N2 Pd1 111.1(5)
C4 N2 Pd1 103.9(6)
C13 N3 C8 128.2(5)
C13 N3 H3N 118(5)
C8 N3 H3N 112(5)
C13 N4 H4A 113(4)
C13 N4 H4B 122(6)
H4A N4 H4B 118(8)
N1 C1 H1A 109.5
N1 C1 H1B 109.5
H1A C1 H1B 109.5
N1 C1 H1C 109.5
H1A C1 H1C 109.5
H1B C1 H1C 109.5
N1 C2 H2A 109.5
N1 C2 H2B 109.5
H2A C2 H2B 109.5
N1 C2 H2C 109.5
H2A C2 H2C 109.5
H2B C2 H2C 109.5
N1 C3 C4 113.6(8)
N1 C3 H3A 108.8
C4 C3 H3A 108.8
N1 C3 H3B 108.8
C4 C3 H3B 108.8
H3A C3 H3B 107.7
C3 C4 N2 114.5(8)
C3 C4 H4D 108.6
N2 C4 H4D 108.6
C3 C4 H4E 108.6
N2 C4 H4E 108.6
H4D C4 H4E 107.6
N2 C5 H5A 109.5
N2 C5 H5B 109.5
H5A C5 H5B 109.5
N2 C5 H5C 109.5
H5A C5 H5C 109.5
H5B C5 H5C 109.5
N2 C6 H6A 109.5
N2 C6 H6B 109.5
H6A C6 H6B 109.5
N2 C6 H6C 109.5
H6A C6 H6C 109.5
H6B C6 H6C 109.5
C8 C7 C12 120.8(6)
C8 C7 H7 119.6
C12 C7 H7 119.6
C7 C8 C9 120.7(6)
C7 C8 N3 123.4(6)
C9 C8 N3 116.0(5)
C10 C9 C8 118.9(6)
C10 C9 H9 120.6
C8 C9 H9 120.6
C9 C10 C11 120.9(6)
C9 C10 H10 119.5
C11 C10 H10 119.5
C12 C11 C10 120.6(6)
C12 C11 H11 119.7
C10 C11 H11 119.7
C11 C12 C7 118.1(6)
C11 C12 Pd1 121.7(5)
C7 C12 Pd1 120.1(4)
O1 C13 N4 121.6(6)
O1 C13 N3 123.5(6)
N4 C13 N3 115.0(6)
S1 C14 H14A 109.5
S1 C14 H14B 109.5
H14A C14 H14B 109.5
S1 C14 H14C 109.5
H14A C14 H14C 109.5
H14B C14 H14C 109.5
S1 C15 H15A 109.5
S1 C15 H15B 109.5
H15A C15 H15B 109.5
S1 C15 H15C 109.5
H15A C15 H15C 109.5
H15B C15 H15C 109.5

loop_
_geom_bond_atom_site_label_1
_geom_bond_atom_site_label_2
_geom_bond_distance
Pd1 C12 1.985(6)
Pd1 N2 2.119(6)
Pd1 N1 2.206(6)
Pd1 I1 2.5727(7)
S1 O2 1.492(5)
S1 C14 1.743(10)
S1 C15 1.730(9)
O1 C13 1.223(7)
N1 C3 1.416(12)
N1 C1 1.460(10)
N1 C2 1.499(10)
N2 C6 1.472(9)
N2 C5 1.467(11)
N2 C4 1.522(11)
N3 C13 1.358(8)
N3 C8 1.428(8)
N3 H3N 0.81(6)
N4 C13 1.355(8)
N4 H4A 0.86(7)
N4 H4B 0.89(10)
C1 H1A 0.9600
C1 H1B 0.9600
C1 H1C 0.9600
C2 H2A 0.9600
C2 H2B 0.9600
C2 H2C 0.9600
C3 C4 1.440(13)
C3 H3A 0.9700
C3 H3B 0.9700
C4 H4D 0.9700
C4 H4E 0.9700
C5 H5A 0.9600
C5 H5B 0.9600
C5 H5C 0.9600
C6 H6A 0.9600
C6 H6B 0.9600
C6 H6C 0.9600
C7 C8 1.374(8)
C7 C12 1.406(8)
C7 H7 0.9300
C8 C9 1.381(8)
C9 C10 1.381(9)
C9 H9 0.9300
C10 C11 1.387(9)
C10 H10 0.9300
C11 C12 1.380(8)
C11 H11 0.9300
C14 H14A 0.9600
C14 H14B 0.9600
C14 H14C 0.9600
C15 H15A 0.9600
C15 H15B 0.9600
C15 H15C 0.9600

loop_
_geom_torsion_atom_site_label_1
_geom_torsion_atom_site_label_2
_geom_torsion_atom_site_label_3
_geom_torsion_atom_site_label_4
_geom_torsion
C12 Pd1 N1 C3 35(4)
N2 Pd1 N1 C3 13.5(7)
I1 Pd1 N1 C3 -164.3(6)
C12 Pd1 N1 C1 -88(4)
N2 Pd1 N1 C1 -110.0(7)
I1 Pd1 N1 C1 72.3(6)
C12 Pd1 N1 C2 151(4)
N2 Pd1 N1 C2 128.8(6)
I1 Pd1 N1 C2 -48.9(6)
C12 Pd1 N2 C6 -51.0(7)
N1 Pd1 N2 C6 127.7(7)
I1 Pd1 N2 C6 -156(4)
C12 Pd1 N2 C5 72.5(6)
N1 Pd1 N2 C5 -108.8(6)
I1 Pd1 N2 C5 -33(5)
C12 Pd1 N2 C4 -168.1(6)
N1 Pd1 N2 C4 10.6(6)
I1 Pd1 N2 C4 87(5)
C1 N1 C3 C4 84.2(11)
C2 N1 C3 C4 -159.4(10)
Pd1 N1 C3 C4 -37.6(11)
N1 C3 C4 N2 52.7(15)
C6 N2 C4 C3 -156.4(10)
C5 N2 C4 C3 84.1(12)
Pd1 N2 C4 C3 -35.4(11)
C12 C7 C8 C9 0.0(9)
C12 C7 C8 N3 178.6(5)
C13 N3 C8 C7 24.4(10)
C13 N3 C8 C9 -156.9(6)
C7 C8 C9 C10 0.1(9)
N3 C8 C9 C10 -178.6(6)
C8 C9 C10 C11 -0.2(10)
C9 C10 C11 C12 0.0(10)
C10 C11 C12 C7 0.1(9)
C10 C11 C12 Pd1 178.1(5)
C8 C7 C12 C11 -0.2(9)
C8 C7 C12 Pd1 -178.2(4)
N2 Pd1 C12 C11 -83.9(5)
N1 Pd1 C12 C11 -106(4)
I1 Pd1 C12 C11 93.9(5)
N2 Pd1 C12 C7 94.0(5)
N1 Pd1 C12 C7 72(4)
I1 Pd1 C12 C7 -88.2(5)
C8 N3 C13 O1 -4.0(11)
C8 N3 C13 N4 177.2(6)
